data_2234751
loop_
_publ_author_name
'Oliveira, F. L.'
'Freire, K. R. L.'
'Aparicio, R.'
'Coelho, F.'

_publ_section_title
;
 (1<i>S</i>,2<i>E</i>,6<i>R</i>,7a<i>R</i>)-2-Benzylidene-1,6-dihydroxy-2,3,5,6,7,7a-hexahydro-1<i>H</i>-pyrrolizin-3-one
;
_journal_coeditor_code PV2526
_journal_issue 5
_journal_name_full 'Acta Crystallographica Section E'
_journal_page_first o1572
_journal_paper_doi 10.1107/S1600536812018223
_journal_volume 68
_journal_year 2012
_chemical_formula_iupac 'C14 H15 N O3'
_chemical_formula_moiety 'C14 H15 N O3'
_chemical_formula_sum 'C14 H15 N O3'
_chemical_formula_weight 245.27
_chemical_name_systematic
;
(1<i>S</i>,2<i>E</i>,6<i>R</i>,7a<i>R</i>)-2-Benzylidene-1,6-dihydroxy-
2,3,5,6,7,7a-hexahydro-1<i>H</i>-pyrrolizin-3-one
;
_space_group_crystal_system orthorhombic
_space_group_IT_number 19
_space_group_name_Hall 'P 2ac 2ab'
_space_group_name_H-M_alt 'P 21 21 21'
_symmetry_space_group_name_Hall 'P 2ac 2ab'
_symmetry_space_group_name_H-M 'P 21 21 21'
_atom_sites_solution_hydrogens geom
_atom_sites_solution_primary direct
_atom_sites_solution_secondary difmap
_audit_creation_method SHELXL-97
_cell_angle_alpha 90.00
_cell_angle_beta 90.00
_cell_angle_gamma 90.00
_cell_formula_units_Z 4
_cell_length_a 6.5007(3)
_cell_length_b 13.6783(7)
_cell_length_c 13.8382(7)
_cell_measurement_reflns_used 2219
_cell_measurement_temperature 100(2)
_cell_measurement_theta_max 68.13
_cell_measurement_theta_min 4.55
_cell_volume 1230.47(11)
_computing_cell_refinement '<i>SAINT</i> (Bruker, 2010)'
_computing_data_collection '<i>APEX2</i> (Bruker, 2010)'
_computing_data_reduction '<i>SAINT</i> (Bruker, 2010)'
_computing_molecular_graphics '<i>PLATON</i> (Spek, 2009)'
_computing_publication_material 'publCIF (Westrip, 2010)'
_computing_structure_refinement 'SHELXL97 (Sheldrick, 2008)'
_computing_structure_solution 'SHELXS97 (Sheldrick, 2008)'
_diffrn_ambient_temperature 100(2)
_diffrn_measured_fraction_theta_full 0.992
_diffrn_measured_fraction_theta_max 0.992
_diffrn_measurement_device_type 'Bruker Kappa APEXII DUO'
_diffrn_measurement_method 'Bruker APEX CCD area-detector'
_diffrn_radiation_monochromator graphite
_diffrn_radiation_source 'fine-focus sealed tube'
_diffrn_radiation_type CuK\a
_diffrn_radiation_wavelength 1.54178
_diffrn_reflns_av_R_equivalents 0.0340
_diffrn_reflns_av_sigmaI/netI 0.0151
_diffrn_reflns_limit_h_max 5
_diffrn_reflns_limit_h_min -7
_diffrn_reflns_limit_k_max 16
_diffrn_reflns_limit_k_min -16
_diffrn_reflns_limit_l_max 16
_diffrn_reflns_limit_l_min -16
_diffrn_reflns_number 32528
_diffrn_reflns_theta_full 68.13
_diffrn_reflns_theta_max 68.13
_diffrn_reflns_theta_min 4.55
_exptl_absorpt_coefficient_mu 0.765
_exptl_absorpt_correction_T_max 1.0000
_exptl_absorpt_correction_T_min 0.9242
_exptl_absorpt_correction_type numerical
_exptl_absorpt_process_details '(SADABS; Bruker, 2010)'
_exptl_crystal_colour colourless
_exptl_crystal_density_diffrn 1.324
_exptl_crystal_density_method 'not measured'
_exptl_crystal_description rectangular
_exptl_crystal_F_000 520
_exptl_crystal_size_max 0.312
_exptl_crystal_size_mid 0.128
_exptl_crystal_size_min 0.126
_refine_diff_density_max 0.272
_refine_diff_density_min -0.228
_refine_ls_abs_structure_details
;
Flack (1983) and Hooft <i>et al.</i>  (2008);
Hooft parameter = 0.01(2), 905 Bijvoet pairs
;
_refine_ls_abs_structure_Flack 0.1(3)
_refine_ls_extinction_method none
_refine_ls_goodness_of_fit_ref 1.063
_refine_ls_hydrogen_treatment constr
_refine_ls_matrix_type full
_refine_ls_number_parameters 165
_refine_ls_number_reflns 2219
_refine_ls_number_restraints 0
_refine_ls_restrained_S_all 1.063
_refine_ls_R_factor_all 0.0370
_refine_ls_R_factor_gt 0.0368
_refine_ls_shift/su_max 0.000
_refine_ls_shift/su_mean 0.000
_refine_ls_structure_factor_coef Fsqd
_refine_ls_weighting_details 'calc w=1/[\s^2^(Fo^2^)+(0.0574P)^2^+0.2433P] where P=(Fo^2^+2Fc^2^)/3'
_refine_ls_weighting_scheme calc
_refine_ls_wR_factor_gt 0.0971
_refine_ls_wR_factor_ref 0.0976
_reflns_number_gt 2203
_reflns_number_total 2219
_reflns_threshold_expression I>2sigma(I)
_cod_data_source_file pv2526.cif
_cod_data_source_block I
_cod_database_code 2234751
_cod_database_fobs_code 2234751

loop_
_symmetry_equiv_pos_as_xyz
'x, y, z'
'x+1/2, -y+1/2, -z'
'-x, y+1/2, -z+1/2'
'-x+1/2, -y, z+1/2'

loop_
_atom_site_type_symbol
_atom_site_label
_atom_site_fract_x
_atom_site_fract_y
_atom_site_fract_z
_atom_site_U_iso_or_equiv
_atom_site_adp_type
_atom_site_calc_flag
_atom_site_refinement_flags
_atom_site_occupancy
_atom_site_symmetry_multiplicity
O O1 0.2407(3) 0.95636(13) 0.17238(19) 0.1020(7) Uani d . 1 1
H H1 0.1725 1.0026 0.1962 0.153 Uiso calc R 1 1
O O2 0.52812(19) 0.71064(10) 0.18954(10) 0.0546(3) Uani d . 1 1
O O3 -0.14247(18) 0.65007(11) 0.28956(12) 0.0615(4) Uani d . 1 1
H H3 -0.2555 0.6653 0.2643 0.092 Uiso calc R 1 1
N N1 0.2098(2) 0.75095(9) 0.13314(9) 0.0364(3) Uani d . 1 1
C C6 0.1266(3) 0.91174(13) 0.09912(14) 0.0478(4) Uani d . 1 1
H H1A 0.0930 0.9587 0.0460 0.057 Uiso calc R 1 1
C C5 0.2537(3) 0.82646(13) 0.06255(12) 0.0465(4) Uani d . 1 1
H H2A 0.2099 0.8063 -0.0030 0.056 Uiso calc R 1 1
H H2B 0.4021 0.8428 0.0614 0.056 Uiso calc R 1 1
C C3 0.3405(2) 0.71615(11) 0.20026(12) 0.0364(3) Uani d . 1 1
C C2 0.2186(2) 0.68831(11) 0.28681(11) 0.0336(3) Uani d . 1 1
C C4 0.3095(2) 0.64180(11) 0.36077(11) 0.0381(3) Uani d . 1 1
H H5 0.4483 0.6237 0.3490 0.046 Uiso calc R 1 1
C C8 0.2326(3) 0.61406(11) 0.45626(11) 0.0389(4) Uani d . 1 1
C C13 0.3573(3) 0.55253(13) 0.51150(13) 0.0498(4) Uani d . 1 1
H H7 0.4864 0.5321 0.4864 0.060 Uiso calc R 1 1
C C12 0.2964(4) 0.52072(15) 0.60216(14) 0.0635(6) Uani d . 1 1
H H8 0.3822 0.4779 0.6382 0.076 Uiso calc R 1 1
C C11 0.1114(4) 0.55125(15) 0.63990(13) 0.0631(6) Uani d . 1 1
H H9 0.0687 0.5294 0.7019 0.076 Uiso calc R 1 1
C C7A -0.0026(2) 0.75856(12) 0.16618(11) 0.0378(3) Uani d . 1 1
H H10 -0.0881 0.7114 0.1283 0.045 Uiso calc R 1 1
C C1 0.0020(2) 0.72470(11) 0.27237(11) 0.0364(3) Uani d . 1 1
H H11 -0.0253 0.7814 0.3162 0.044 Uiso calc R 1 1
C C10 -0.0113(4) 0.61354(15) 0.58734(13) 0.0603(5) Uani d . 1 1
H H12 -0.1380 0.6353 0.6140 0.072 Uiso calc R 1 1
C C9 0.0468(3) 0.64509(14) 0.49607(13) 0.0498(4) Uani d . 1 1
H H13 -0.0401 0.6879 0.4607 0.060 Uiso calc R 1 1
C C7 -0.0656(3) 0.86200(15) 0.13809(16) 0.0584(5) Uani d . 1 1
H H14A -0.1744 0.8603 0.0880 0.070 Uiso calc R 1 1
H H14B -0.1189 0.8977 0.1951 0.070 Uiso calc R 1 1

loop_
_atom_site_aniso_label
_atom_site_aniso_U_11
_atom_site_aniso_U_22
_atom_site_aniso_U_33
_atom_site_aniso_U_12
_atom_site_aniso_U_13
_atom_site_aniso_U_23
O1 0.0789(13) 0.0675(10) 0.159(2) 0.0143(9) -0.0431(13) -0.0432(12)
O2 0.0280(6) 0.0762(9) 0.0597(7) 0.0084(6) 0.0039(5) 0.0184(7)
O3 0.0281(6) 0.0713(9) 0.0852(10) -0.0097(6) -0.0096(6) 0.0430(8)
N1 0.0322(6) 0.0392(6) 0.0379(6) 0.0041(5) -0.0002(5) 0.0048(5)
C6 0.0442(9) 0.0423(8) 0.0570(10) 0.0035(7) -0.0013(8) 0.0138(8)
C5 0.0410(10) 0.0574(10) 0.0411(8) 0.0042(7) 0.0057(7) 0.0141(7)
C3 0.0278(8) 0.0392(8) 0.0421(8) 0.0037(6) -0.0011(6) 0.0029(6)
C2 0.0292(7) 0.0355(7) 0.0361(7) -0.0007(6) -0.0034(6) 0.0018(6)
C4 0.0309(7) 0.0418(8) 0.0418(8) -0.0003(6) -0.0042(6) 0.0033(7)
C8 0.0451(9) 0.0348(7) 0.0367(8) -0.0039(7) -0.0068(7) -0.0012(6)
C13 0.0540(11) 0.0485(10) 0.0469(9) 0.0012(8) -0.0085(8) 0.0047(8)
C12 0.0888(16) 0.0570(11) 0.0448(10) -0.0003(11) -0.0128(11) 0.0131(9)
C11 0.0951(16) 0.0564(11) 0.0377(9) -0.0114(11) 0.0023(10) 0.0015(8)
C7A 0.0255(7) 0.0454(8) 0.0425(8) -0.0020(6) -0.0051(6) 0.0094(6)
C1 0.0283(7) 0.0387(7) 0.0420(8) 0.0030(6) 0.0001(6) 0.0077(6)
C10 0.0782(14) 0.0562(10) 0.0464(9) 0.0000(11) 0.0177(10) -0.0107(8)
C9 0.0599(11) 0.0458(9) 0.0437(9) 0.0058(8) 0.0036(8) -0.0026(7)
C7 0.0440(10) 0.0594(11) 0.0717(12) 0.0174(8) 0.0097(9) 0.0263(10)

loop_
_atom_type_symbol
_atom_type_description
_atom_type_scat_dispersion_real
_atom_type_scat_dispersion_imag
_atom_type_scat_source
C C 0.0181 0.0091 'International Tables Vol C Tables 4.2.6.8 and 6.1.1.4'
H H 0.0000 0.0000 'International Tables Vol C Tables 4.2.6.8 and 6.1.1.4'
N N 0.0311 0.0180 'International Tables Vol C Tables 4.2.6.8 and 6.1.1.4'
O O 0.0492 0.0322 'International Tables Vol C Tables 4.2.6.8 and 6.1.1.4'

loop_
_geom_angle_atom_site_label_1
_geom_angle_atom_site_label_2
_geom_angle_atom_site_label_3
_geom_angle
C6 O1 H1 109.5
C1 O3 H3 109.5
C3 N1 C5 126.33(14)
C3 N1 C7A 113.99(12)
C5 N1 C7A 110.30(12)
O1 C6 C5 106.77(16)
O1 C6 C7 111.99(19)
C5 C6 C7 102.82(14)
O1 C6 H1A 111.6
C5 C6 H1A 111.6
C7 C6 H1A 111.6
N1 C5 C6 102.46(13)
N1 C5 H2A 111.3
C6 C5 H2A 111.3
N1 C5 H2B 111.3
C6 C5 H2B 111.3
H2A C5 H2B 109.2
O2 C3 N1 124.34(16)
O2 C3 C2 127.58(15)
N1 C3 C2 108.08(12)
C4 C2 C3 120.10(14)
C4 C2 C1 132.00(14)
C3 C2 C1 107.86(12)
C2 C4 C8 131.40(15)
C2 C4 H5 114.3
C8 C4 H5 114.3
C9 C8 C13 118.05(16)
C9 C8 C4 125.05(15)
C13 C8 C4 116.90(16)
C12 C13 C8 121.3(2)
C12 C13 H7 119.4
C8 C13 H7 119.4
C11 C12 C13 119.9(2)
C11 C12 H8 120.1
C13 C12 H8 120.1
C10 C11 C12 119.62(18)
C10 C11 H9 120.2
C12 C11 H9 120.2
N1 C7A C7 103.95(13)
N1 C7A C1 105.03(12)
C7 C7A C1 121.85(16)
N1 C7A H10 108.4
C7 C7A H10 108.4
C1 C7A H10 108.4
O3 C1 C2 111.20(12)
O3 C1 C7A 111.48(13)
C2 C1 C7A 104.12(12)
O3 C1 H11 110.0
C2 C1 H11 110.0
C7A C1 H11 110.0
C11 C10 C9 121.1(2)
C11 C10 H12 119.5
C9 C10 H12 119.5
C10 C9 C8 120.10(19)
C10 C9 H13 120.0
C8 C9 H13 120.0
C6 C7 C7A 106.55(14)
C6 C7 H14A 110.4
C7A C7 H14A 110.4
C6 C7 H14B 110.4
C7A C7 H14B 110.4
H14A C7 H14B 108.6

loop_
_geom_bond_atom_site_label_1
_geom_bond_atom_site_label_2
_geom_bond_distance
O1 C6 1.397(3)
O1 H1 0.8400
O2 C3 1.231(2)
O3 C1 1.4074(19)
O3 H3 0.8400
N1 C3 1.346(2)
N1 C5 1.450(2)
N1 C7A 1.458(2)
C6 C5 1.517(2)
C6 C7 1.521(3)
C6 H1A 1.0000
C5 H2A 0.9900
C5 H2B 0.9900
C3 C2 1.486(2)
C2 C4 1.342(2)
C2 C1 1.507(2)
C4 C8 1.463(2)
C4 H5 0.9500
C8 C9 1.393(3)
C8 C13 1.397(2)
C13 C12 1.386(3)
C13 H7 0.9500
C12 C11 1.376(4)
C12 H8 0.9500
C11 C10 1.375(3)
C11 H9 0.9500
C7A C7 1.524(2)
C7A C1 1.541(2)
C7A H10 1.0000
C1 H11 1.0000
C10 C9 1.387(3)
C10 H12 0.9500
C9 H13 0.9500
C7 H14A 0.9900
C7 H14B 0.9900

loop_
_geom_hbond_atom_site_label_D
_geom_hbond_atom_site_label_H
_geom_hbond_atom_site_label_A
_geom_hbond_site_symmetry_A
_geom_hbond_distance_DH
_geom_hbond_distance_HA
_geom_hbond_distance_DA
_geom_hbond_angle_DHA
O1 H1 O3 3 0.84 2.04 2.776(2) 146.6
O3 H3 O2 1_455 0.84 1.85 2.6810(17) 168.4

loop_
_geom_torsion_atom_site_label_1
_geom_torsion_atom_site_label_2
_geom_torsion_atom_site_label_3
_geom_torsion_atom_site_label_4
_geom_torsion
C3 N1 C5 C6 -109.15(17)
C7A N1 C5 C6 34.96(17)
O1 C6 C5 N1 81.68(19)
C7 C6 C5 N1 -36.33(18)
C5 N1 C3 O2 -31.5(3)
C7A N1 C3 O2 -174.55(16)
C5 N1 C3 C2 147.63(14)
C7A N1 C3 C2 4.63(18)
O2 C3 C2 C4 -7.9(3)
N1 C3 C2 C4 172.96(14)
O2 C3 C2 C1 170.10(17)
N1 C3 C2 C1 -9.04(17)
C3 C2 C4 C8 173.90(15)
C1 C2 C4 C8 -3.5(3)
C2 C4 C8 C9 -10.3(3)
C2 C4 C8 C13 170.38(17)
C9 C8 C13 C12 1.8(3)
C4 C8 C13 C12 -178.83(17)
C8 C13 C12 C11 -1.1(3)
C13 C12 C11 C10 -0.3(3)
C3 N1 C7A C7 130.55(16)
C5 N1 C7A C7 -18.33(18)
C3 N1 C7A C1 1.52(18)
C5 N1 C7A C1 -147.35(13)
C4 C2 C1 O3 -52.6(2)
C3 C2 C1 O3 129.73(14)
C4 C2 C1 C7A -172.77(17)
C3 C2 C1 C7A 9.56(16)
N1 C7A C1 O3 -126.78(14)
C7 C7A C1 O3 115.79(17)
N1 C7A C1 C2 -6.80(16)
C7 C7A C1 C2 -124.23(16)
C12 C11 C10 C9 1.0(3)
C11 C10 C9 C8 -0.3(3)
C13 C8 C9 C10 -1.1(3)
C4 C8 C9 C10 179.60(17)
O1 C6 C7 C7A -88.1(2)
C5 C6 C7 C7A 26.1(2)
N1 C7A C7 C6 -5.9(2)
C1 C7A C7 C6 112.09(18)

loop_
_cod_related_entry_id
_cod_related_entry_database
_cod_related_entry_code
1 ChemSpider 30657707
